data_7056501
loop_
_publ_author_name
'Weck, Christian'
'Obst, Franziska'
'Nauha, Elisa'
'Schofield, Christopher J.'
'Gruber, Tobias'

_publ_section_title
;
 Synthesis of a bicyclic oxo-\g-lactam from a simple caprolactam
 derivative
;
_journal_name_full 'New J. Chem.'
_journal_paper_doi 10.1039/C7NJ02348K
_journal_year 2017
_chemical_formula_moiety 'C12 H19 N O5'
_chemical_formula_sum 'C12 H19 N O5'
_chemical_formula_weight 257.28
_chemical_name_systematic 'tert-Butyl 7,8-dioxo-6-azabicyclo[3.2.1]octane-6-carboxylate'
_space_group_crystal_system triclinic
_space_group_IT_number 2
_space_group_name_Hall '-P 1'
_space_group_name_H-M_alt 'P -1'
_symmetry_space_group_name_Hall '-P 1'
_symmetry_space_group_name_H-M 'P -1'
_atom_sites_solution_hydrogens mixed
_audit_creation_method SHELXL-2014/7
_audit_update_record
;
2017-01-18 deposited with the CCDC.
2017-07-28 downloaded from the CCDC.
;
_cell_angle_alpha 88.877(5)
_cell_angle_beta 80.145(5)
_cell_angle_gamma 82.187(5)
_cell_formula_units_Z 2
_cell_length_a 6.1511(6)
_cell_length_b 6.3794(7)
_cell_length_c 17.5260(18)
_cell_measurement_reflns_used 5983
_cell_measurement_temperature 173(2)
_cell_measurement_theta_max 73.16
_cell_measurement_theta_min 2.56
_cell_volume 671.28(12)
_computing_structure_refinement 'SHELXL-2014/7 (Sheldrick, 2014)'
_diffrn_ambient_temperature 173(2)
_diffrn_measured_fraction_theta_full 0.997
_diffrn_measured_fraction_theta_max 0.967
_diffrn_measurement_device_type 'Bruker D8 Venture Photon'
_diffrn_measurement_method '\f and \w scans'
_diffrn_radiation_type CuK\a
_diffrn_radiation_wavelength 1.54178
_diffrn_reflns_av_R_equivalents 0.0503
_diffrn_reflns_av_unetI/netI 0.0559
_diffrn_reflns_Laue_measured_fraction_full 0.997
_diffrn_reflns_Laue_measured_fraction_max 0.967
_diffrn_reflns_limit_h_max 7
_diffrn_reflns_limit_h_min -7
_diffrn_reflns_limit_k_max 7
_diffrn_reflns_limit_k_min -7
_diffrn_reflns_limit_l_max 21
_diffrn_reflns_limit_l_min -21
_diffrn_reflns_number 7972
_diffrn_reflns_point_group_measured_fraction_full 0.997
_diffrn_reflns_point_group_measured_fraction_max 0.967
_diffrn_reflns_theta_full 67.679
_diffrn_reflns_theta_max 74.382
_diffrn_reflns_theta_min 2.559
_exptl_absorpt_coefficient_mu 0.830
_exptl_absorpt_correction_T_max 0.7536
_exptl_absorpt_correction_T_min 0.6019
_exptl_absorpt_correction_type multi-scan
_exptl_absorpt_process_details 'Sheldrick, G. M. (1996). SADABS. University of G\"ottingen, Germany.'
_exptl_crystal_colour colourless
_exptl_crystal_density_diffrn 1.273
_exptl_crystal_description plate
_exptl_crystal_F_000 276
_exptl_crystal_recrystallization_method 'Re-crystallisation from solvent: n-hexane, ethyl acetate'
_exptl_crystal_size_max 0.370
_exptl_crystal_size_mid 0.208
_exptl_crystal_size_min 0.048
_refine_diff_density_max 0.274
_refine_diff_density_min -0.317
_refine_diff_density_rms 0.068
_refine_ls_extinction_method none
_refine_ls_goodness_of_fit_ref 1.061
_refine_ls_hydrogen_treatment mixed
_refine_ls_matrix_type full
_refine_ls_number_parameters 173
_refine_ls_number_reflns 2624
_refine_ls_number_restraints 0
_refine_ls_restrained_S_all 1.061
_refine_ls_R_factor_all 0.0738
_refine_ls_R_factor_gt 0.0677
_refine_ls_shift/su_max 0.000
_refine_ls_shift/su_mean 0.000
_refine_ls_structure_factor_coef Fsqd
_refine_ls_weighting_details 'w=1/[\s^2^(Fo^2^)+(0.0839P)^2^+0.7946P] where P=(Fo^2^+2Fc^2^)/3'
_refine_ls_weighting_scheme calc
_refine_ls_wR_factor_gt 0.1764
_refine_ls_wR_factor_ref 0.1859
_reflns_Friedel_coverage 0.000
_reflns_number_gt 2422
_reflns_number_total 2624
_reflns_threshold_expression 'I > 2\s(I)'
_cod_data_source_file c7nj02348k2.cif
_cod_data_source_block cu_TG_CWLR_019_8_2_0m
_cod_database_code 7056501
_shelx_shelxl_version_number 2014/7
_shelx_space_group_comment
;
The symmetry employed for this shelxl refinement is uniquely defined
by the following loop, which should always be used as a source of
symmetry information in preference to the above space-group names.
They are only intended as comments.
;
_shelx_estimated_absorpt_t_min 0.749
_shelx_estimated_absorpt_t_max 0.961

loop_
_space_group_symop_operation_xyz
'x, y, z'
'-x, -y, -z'

loop_
_atom_site_label
_atom_site_type_symbol
_atom_site_fract_x
_atom_site_fract_y
_atom_site_fract_z
_atom_site_U_iso_or_equiv
_atom_site_adp_type
_atom_site_occupancy
_atom_site_site_symmetry_order
_atom_site_calc_flag
_atom_site_refinement_flags_posn
_atom_site_refinement_flags_adp
O1 O 1.1657(4) 0.3991(4) 0.34377(16) 0.0351(6) Uani 1 1 d . .
O2 O 0.5474(4) 0.4003(4) 0.40861(14) 0.0313(5) Uani 1 1 d . .
H2O H 0.420(9) 0.397(8) 0.389(3) 0.047 Uiso 1 1 d . U
O3 O 0.4388(4) 0.7529(4) 0.44195(16) 0.0358(6) Uani 1 1 d . .
H3O H 0.447(9) 0.715(9) 0.488(3) 0.054 Uiso 1 1 d . U
O4 O 0.8027(7) 0.5350(7) 0.16348(18) 0.0664(10) Uani 1 1 d . .
O5 O 1.1015(5) 0.3359(5) 0.19854(16) 0.0490(7) Uani 1 1 d . .
N1 N 0.8564(5) 0.5276(5) 0.28814(17) 0.0309(6) Uani 1 1 d . .
C1 C 0.9795(5) 0.4939(5) 0.3481(2) 0.0279(7) Uani 1 1 d . .
C2 C 0.8366(5) 0.6037(5) 0.4191(2) 0.0301(7) Uani 1 1 d . .
H2 H 0.8550 0.5241 0.4678 0.036 Uiso 1 1 calc R U
C3 C 0.6030(5) 0.6079(5) 0.39982(19) 0.0292(7) Uani 1 1 d . .
C4 C 0.8892(6) 0.8317(6) 0.4223(3) 0.0472(11) Uani 1 1 d . .
H4A H 0.7795 0.9121 0.4629 0.057 Uiso 1 1 calc R U
H4B H 1.0391 0.8304 0.4359 0.057 Uiso 1 1 calc R U
C5 C 0.8811(8) 0.9394(6) 0.3442(4) 0.0580(13) Uani 1 1 d . .
H5A H 1.0198 0.8884 0.3082 0.070 Uiso 1 1 calc R U
H5B H 0.8765 1.0937 0.3510 0.070 Uiso 1 1 calc R U
C6 C 0.6808(8) 0.8998(7) 0.3072(3) 0.0526(11) Uani 1 1 d . .
H6A H 0.5454 0.9900 0.3330 0.063 Uiso 1 1 calc R U
H6B H 0.7071 0.9390 0.2518 0.063 Uiso 1 1 calc R U
C7 C 0.6449(6) 0.6686(6) 0.3147(2) 0.0365(8) Uani 1 1 d . .
H7A H 0.5227 0.6373 0.2875 0.044 Uiso 1 1 calc R U
C8 C 0.9161(6) 0.4696(7) 0.2103(2) 0.0389(8) Uani 1 1 d . .
C9 C 1.2041(7) 0.2542(10) 0.1198(2) 0.0602(13) Uani 1 1 d . .
C10 C 1.2685(15) 0.4389(16) 0.0715(4) 0.110(3) Uani 1 1 d . .
H10A H 1.1351 0.5392 0.0677 0.165 Uiso 1 1 calc R U
H10B H 1.3406 0.3896 0.0195 0.165 Uiso 1 1 calc R U
H10C H 1.3721 0.5091 0.0955 0.165 Uiso 1 1 calc R U
C11 C 1.0501(9) 0.1305(12) 0.0877(4) 0.0791(19) Uani 1 1 d . .
H11A H 0.9986 0.0259 0.1259 0.119 Uiso 1 1 calc R U
H11B H 1.1290 0.0578 0.0401 0.119 Uiso 1 1 calc R U
H11C H 0.9218 0.2268 0.0760 0.119 Uiso 1 1 calc R U
C12 C 1.4055(11) 0.1101(16) 0.1361(4) 0.108(3) Uani 1 1 d . .
H12A H 1.4903 0.0482 0.0874 0.162 Uiso 1 1 calc R U
H12B H 1.3578 -0.0032 0.1710 0.162 Uiso 1 1 calc R U
H12C H 1.4994 0.1913 0.1605 0.162 Uiso 1 1 calc R U

loop_
_atom_site_aniso_label
_atom_site_aniso_U_11
_atom_site_aniso_U_22
_atom_site_aniso_U_33
_atom_site_aniso_U_23
_atom_site_aniso_U_13
_atom_site_aniso_U_12
O1 0.0219(11) 0.0346(13) 0.0490(14) -0.0094(11) -0.0092(10) 0.0012(9)
O2 0.0230(10) 0.0338(12) 0.0377(12) -0.0028(10) -0.0060(10) -0.0046(9)
O3 0.0236(11) 0.0380(14) 0.0434(14) -0.0080(11) -0.0044(10) 0.0043(10)
O4 0.063(2) 0.095(3) 0.0367(15) 0.0045(17) -0.0133(15) 0.0122(18)
O5 0.0364(14) 0.072(2) 0.0342(14) -0.0114(13) -0.0004(11) 0.0040(13)
N1 0.0240(13) 0.0349(15) 0.0318(14) -0.0008(12) -0.0031(11) 0.0010(11)
C1 0.0251(15) 0.0235(14) 0.0377(17) -0.0010(13) -0.0101(13) -0.0059(12)
C2 0.0217(14) 0.0324(17) 0.0360(17) -0.0074(14) -0.0076(13) 0.0013(12)
C3 0.0213(15) 0.0323(17) 0.0327(16) -0.0037(13) -0.0050(12) 0.0023(12)
C4 0.0260(17) 0.036(2) 0.079(3) -0.023(2) -0.0077(18) 0.0004(15)
C5 0.048(2) 0.0217(18) 0.097(4) 0.003(2) 0.007(2) -0.0029(16)
C6 0.048(2) 0.037(2) 0.066(3) 0.0140(19) -0.002(2) 0.0076(18)
C7 0.0242(16) 0.043(2) 0.0399(19) 0.0029(15) -0.0071(14) 0.0047(14)
C8 0.0315(18) 0.050(2) 0.0339(18) 0.0021(15) -0.0033(14) -0.0043(16)
C9 0.038(2) 0.104(4) 0.035(2) -0.020(2) 0.0059(17) -0.010(2)
C10 0.108(6) 0.153(7) 0.061(4) -0.015(4) 0.041(4) -0.052(5)
C11 0.049(3) 0.115(5) 0.070(4) -0.042(3) -0.001(2) -0.005(3)
C12 0.054(3) 0.176(8) 0.084(4) -0.068(5) -0.013(3) 0.032(4)

loop_
_atom_type_symbol
_atom_type_description
_atom_type_scat_dispersion_real
_atom_type_scat_dispersion_imag
_atom_type_scat_source
C C 0.0181 0.0091 'International Tables Vol C Tables 4.2.6.8 and 6.1.1.4'
H H 0.0000 0.0000 'International Tables Vol C Tables 4.2.6.8 and 6.1.1.4'
N N 0.0311 0.0180 'International Tables Vol C Tables 4.2.6.8 and 6.1.1.4'
O O 0.0492 0.0322 'International Tables Vol C Tables 4.2.6.8 and 6.1.1.4'

loop_
_exptl_crystal_face_index_h
_exptl_crystal_face_index_k
_exptl_crystal_face_index_l
_exptl_crystal_face_perp_dist
0.00 -1.00 0.00 0.1040
0.00 1.00 0.00 0.0040
-1.00 0.00 0.00 0.0700
1.00 1.00 -1.00 0.1200
0.00 1.00 -1.00 0.0080
0.00 -1.00 1.00 0.0900
1.00 0.00 -1.00 0.1580
1.00 -1.00 0.00 0.1620
-1.00 1.00 -1.00 0.0270
-1.00 0.00 -1.00 0.0780
-1.00 -1.00 0.00 0.1180
1.00 1.00 0.00 0.1290
0.00 0.00 1.00 0.0140
0.00 0.00 -1.00 0.0240

loop_
_geom_angle_atom_site_label_1
_geom_angle_atom_site_label_2
_geom_angle_atom_site_label_3
_geom_angle
C3 O2 H2O 108(3)
C3 O3 H3O 101(4)
C8 O5 C9 121.6(3)
C8 N1 C1 129.5(3)
C8 N1 C7 119.8(3)
C1 N1 C7 110.2(3)
O1 C1 N1 126.5(3)
O1 C1 C2 126.9(3)
N1 C1 C2 106.5(3)
C1 C2 C3 101.5(3)
C1 C2 C4 109.0(3)
C3 C2 C4 109.1(3)
C1 C2 H2 112.2
C3 C2 H2 112.2
C4 C2 H2 112.2
O3 C3 O2 111.3(3)
O3 C3 C7 110.9(3)
O2 C3 C7 110.8(3)
O3 C3 C2 115.4(3)
O2 C3 C2 107.6(3)
C7 C3 C2 100.4(3)
C5 C4 C2 110.3(3)
C5 C4 H4A 109.6
C2 C4 H4A 109.6
C5 C4 H4B 109.6
C2 C4 H4B 109.6
H4A C4 H4B 108.1
C4 C5 C6 114.0(3)
C4 C5 H5A 108.8
C6 C5 H5A 108.8
C4 C5 H5B 108.8
C6 C5 H5B 108.8
H5A C5 H5B 107.7
C7 C6 C5 110.8(3)
C7 C6 H6A 109.5
C5 C6 H6A 109.5
C7 C6 H6B 109.5
C5 C6 H6B 109.5
H6A C6 H6B 108.1
N1 C7 C3 99.9(3)
N1 C7 C6 110.8(3)
C3 C7 C6 109.7(3)
N1 C7 H7A 111.9
C3 C7 H7A 111.9
C6 C7 H7A 111.9
O4 C8 O5 127.5(4)
O4 C8 N1 121.4(4)
O5 C8 N1 111.1(3)
O5 C9 C10 107.5(5)
O5 C9 C11 110.5(4)
C10 C9 C11 114.4(6)
O5 C9 C12 101.8(4)
C10 C9 C12 111.5(6)
C11 C9 C12 110.4(6)
C9 C10 H10A 109.5
C9 C10 H10B 109.5
H10A C10 H10B 109.5
C9 C10 H10C 109.5
H10A C10 H10C 109.5
H10B C10 H10C 109.5
C9 C11 H11A 109.5
C9 C11 H11B 109.5
H11A C11 H11B 109.5
C9 C11 H11C 109.5
H11A C11 H11C 109.5
H11B C11 H11C 109.5
C9 C12 H12A 109.5
C9 C12 H12B 109.5
H12A C12 H12B 109.5
C9 C12 H12C 109.5
H12A C12 H12C 109.5
H12B C12 H12C 109.5

loop_
_geom_bond_atom_site_label_1
_geom_bond_atom_site_label_2
_geom_bond_distance
O1 C1 1.211(4)
O2 C3 1.411(4)
O2 H2O 0.91(5)
O3 C3 1.393(4)
O3 H3O 0.84(5)
O4 C8 1.199(5)
O5 C8 1.316(5)
O5 C9 1.489(5)
N1 C8 1.395(5)
N1 C1 1.395(4)
N1 C7 1.486(4)
C1 C2 1.517(5)
C2 C3 1.528(4)
C2 C4 1.537(5)
C2 H2 1.0000
C3 C7 1.521(5)
C4 C5 1.525(8)
C4 H4A 0.9900
C4 H4B 0.9900
C5 C6 1.538(8)
C5 H5A 0.9900
C5 H5B 0.9900
C6 C7 1.521(6)
C6 H6A 0.9900
C6 H6B 0.9900
C7 H7A 1.0000
C9 C10 1.495(10)
C9 C11 1.496(8)
C9 C12 1.505(9)
C10 H10A 0.9800
C10 H10B 0.9800
C10 H10C 0.9800
C11 H11A 0.9800
C11 H11B 0.9800
C11 H11C 0.9800
C12 H12A 0.9800
C12 H12B 0.9800
C12 H12C 0.9800

loop_
_geom_hbond_atom_site_label_D
_geom_hbond_atom_site_label_H
_geom_hbond_atom_site_label_A
_geom_hbond_distance_DH
_geom_hbond_distance_HA
_geom_hbond_distance_DA
_geom_hbond_angle_DHA
_geom_hbond_site_symmetry_A
O2 H2O O1 0.91(5) 1.87(5) 2.779(3) 177(4) 1_455
O3 H3O O2 0.84(5) 1.95(5) 2.789(4) 174(5) 2_666

loop_
_geom_torsion_atom_site_label_1
_geom_torsion_atom_site_label_2
_geom_torsion_atom_site_label_3
_geom_torsion_atom_site_label_4
_geom_torsion
C8 N1 C1 O1 -2.4(6)
C7 N1 C1 O1 -174.5(3)
C8 N1 C1 C2 176.3(3)
C7 N1 C1 C2 4.2(4)
O1 C1 C2 C3 -157.1(3)
N1 C1 C2 C3 24.2(3)
O1 C1 C2 C4 87.8(4)
N1 C1 C2 C4 -90.9(3)
C1 C2 C3 O3 -161.5(3)
C4 C2 C3 O3 -46.5(4)
C1 C2 C3 O2 73.6(3)
C4 C2 C3 O2 -171.5(3)
C1 C2 C3 C7 -42.2(3)
C4 C2 C3 C7 72.7(3)
C1 C2 C4 C5 49.5(4)
C3 C2 C4 C5 -60.5(4)
C2 C4 C5 C6 44.0(4)
C4 C5 C6 C7 -43.6(5)
C8 N1 C7 C3 156.1(3)
C1 N1 C7 C3 -30.9(4)
C8 N1 C7 C6 -88.2(4)
C1 N1 C7 C6 84.7(4)
O3 C3 C7 N1 166.6(3)
O2 C3 C7 N1 -69.4(3)
C2 C3 C7 N1 44.1(3)
O3 C3 C7 C6 50.1(4)
O2 C3 C7 C6 174.2(3)
C2 C3 C7 C6 -72.4(3)
C5 C6 C7 N1 -49.9(5)
C5 C6 C7 C3 59.5(4)
C9 O5 C8 O4 3.5(7)
C9 O5 C8 N1 -178.3(4)
C1 N1 C8 O4 -169.7(4)
C7 N1 C8 O4 1.7(6)
C1 N1 C8 O5 12.0(5)
C7 N1 C8 O5 -176.6(3)
C8 O5 C9 C10 63.1(6)
C8 O5 C9 C11 -62.4(6)
C8 O5 C9 C12 -179.6(5)
